data_4344649
loop_
_publ_author_name
'Ogawa, Hiraku'
'Mori, Koya'
'Murashima, Kensuke'
'Karasawa, Satoru'
'Koga, Noboru'

_publ_section_title
;
 One-, Two-, and Three-Dimensional Heterospin Complexes Consisting of
 4-(N-tert-Butyloxylamino)pyridine (4NOpy), Dicyanamide Ion (DCA), and 3d
 Metal Ions: Crystal Structures and Magnetic Properties of
 [M(II)(4NOpy)x(DCA)y(CH3CN)z]n (M = Mn, Co, Ni, Cu, Zn).
;
_journal_issue 2
_journal_name_full 'Inorganic chemistry'
_journal_page_first 717
_journal_page_last 728
_journal_paper_doi 10.1021/acs.inorgchem.5b02159
_journal_volume 55
_journal_year 2016
_chemical_formula_moiety 'C26 H32 Co N12 O2'
_chemical_formula_sum 'C26 H32 Co N12 O2'
_chemical_formula_weight 603.55
_space_group_IT_number 29
_symmetry_cell_setting orthorhombic
_symmetry_Int_Tables_number 29
_symmetry_space_group_name_Hall 'P 2c -2ac'
_symmetry_space_group_name_H-M 'P c a 21'
_atom_sites_solution_hydrogens geom
_atom_sites_solution_primary direct
_atom_sites_solution_secondary difmap
_cell_angle_alpha 90.0000
_cell_angle_beta 90.0000
_cell_angle_gamma 90.0000
_cell_formula_units_Z 4
_cell_length_a 11.942(2)
_cell_length_b 11.0651(19)
_cell_length_c 23.555(4)
_cell_measurement_temperature 90
_cell_volume 3112.5(9)
_computing_cell_refinement Unknown
_computing_data_collection Unknown
_computing_data_reduction Unknown
_computing_molecular_graphics 'CrystalStructure 4.0'
_computing_publication_material 'CrystalStructure 4.0 (Rigaku, 2010)'
_computing_structure_refinement 'SHELXL97 (Sheldrick, 2008)'
_computing_structure_solution SIR97
_diffrn_ambient_temperature 90
_diffrn_measured_fraction_theta_full 0.999
_diffrn_measured_fraction_theta_max 0.999
_diffrn_measurement_device_type 'Unknown CCD'
_diffrn_measurement_method \w
_diffrn_radiation_type 'Mo K\a'
_diffrn_radiation_wavelength 0.71069
_diffrn_reflns_av_R_equivalents 0.0456
_diffrn_reflns_limit_h_max 8
_diffrn_reflns_limit_h_min -15
_diffrn_reflns_limit_k_max 14
_diffrn_reflns_limit_k_min -13
_diffrn_reflns_limit_l_max 30
_diffrn_reflns_limit_l_min -28
_diffrn_reflns_number 15525
_diffrn_reflns_theta_full 27.00
_diffrn_reflns_theta_max 27.00
_diffrn_standards_number 0
_exptl_absorpt_coefficient_mu 0.595
_exptl_absorpt_correction_type none
_exptl_crystal_colour red
_exptl_crystal_density_diffrn 1.288
_exptl_crystal_density_method 'not measured'
_exptl_crystal_description blocks
_exptl_crystal_F_000 1260.00
_exptl_crystal_size_max 0.500
_exptl_crystal_size_mid 0.400
_exptl_crystal_size_min 0.400
_refine_diff_density_max 3.940
_refine_diff_density_min -0.710
_refine_ls_abs_structure_details 'Flack, H. D. (1983), Acta Cryst. A39, 876-881.  2977 Friedel Pairs'
_refine_ls_abs_structure_Flack 0.73(3)
_refine_ls_extinction_method none
_refine_ls_goodness_of_fit_ref 1.033
_refine_ls_hydrogen_treatment constr
_refine_ls_number_parameters 370
_refine_ls_number_reflns 6458
_refine_ls_number_restraints 1
_refine_ls_R_factor_gt 0.0619
_refine_ls_shift/su_max 0.001
_refine_ls_structure_factor_coef Fsqd
_refine_ls_weighting_details 'w = 1/[\s^2^(Fo^2^)+(0.1186P)^2^+1.9283P] where P=(Fo^2^+2Fc^2^)/3'
_refine_ls_weighting_scheme calc
_refine_ls_wR_factor_ref 0.1618
_reflns_number_gt 6217
_reflns_number_total 6458
_reflns_threshold_expression F^2^>2.0\s(F^2^)
_cod_data_source_file ic5b02159_si_001.cif
_cod_data_source_block 2Coalpha(CCDC1413263)
_cod_original_cell_volume 3112.6(10)
_cod_database_code 4344649

loop_
_symmetry_equiv_pos_site_id
_symmetry_equiv_pos_as_xyz
1 +X,+Y,+Z
2 1/2-X,+Y,1/2+Z
3 1/2+X,-Y,+Z
4 -X,-Y,1/2+Z

loop_
_atom_site_label
_atom_site_type_symbol
_atom_site_fract_x
_atom_site_fract_y
_atom_site_fract_z
_atom_site_U_iso_or_equiv
_atom_site_adp_type
_atom_site_occupancy
_atom_site_symmetry_multiplicity
_atom_site_calc_flag
_atom_site_refinement_flags
Co1 Co 0.12140(3) 0.24898(3) 0.97270(4) 0.01273(13) Uani 1.0 4 d .
O1 O 0.4068(2) 0.5088(3) 0.74693(12) 0.0396(7) Uani 1.0 4 d .
O2 O -0.1629(2) -0.0222(4) 1.19636(12) 0.0433(9) Uani 1.0 4 d .
N1 N 0.1772(2) 0.3172(2) 0.89209(11) 0.0167(5) Uani 1.0 4 d .
N2 N 0.3055(3) 0.4728(3) 0.74261(12) 0.0238(6) Uani 1.0 4 d .
N3 N 0.0671(2) 0.1804(2) 1.05414(11) 0.0160(5) Uani 1.0 4 d .
N4 N -0.0591(2) 0.0057(3) 1.20051(12) 0.0213(6) Uani 1.0 4 d .
N5 N 0.2677(2) 0.3199(3) 1.01030(11) 0.0185(5) Uani 1.0 4 d .
N6 N 0.4390(3) 0.4241(3) 1.03984(13) 0.0307(7) Uani 1.0 4 d .
N7 N 0.5370(2) 0.5880(2) 0.99023(11) 0.0196(5) Uani 1.0 4 d .
N8 N -0.0250(2) 0.1791(3) 0.93520(11) 0.0187(5) Uani 1.0 4 d .
N9 N -0.1926(3) 0.0722(3) 0.90233(12) 0.0280(7) Uani 1.0 4 d .
N10 N -0.2946(2) -0.0852(3) 0.95531(11) 0.0192(5) Uani 1.0 4 d .
N11 N 0.0587(4) -0.2801(4) 0.89613(19) 0.0481(10) Uani 1.0 4 d .
N12 N 0.1888(4) -0.2206(4) 1.0492(2) 0.0483(10) Uani 1.0 4 d .
C1 C 0.2869(3) 0.3123(3) 0.87801(13) 0.0172(6) Uani 1.0 4 d .
C2 C 0.3305(3) 0.3627(3) 0.82942(13) 0.0182(6) Uani 1.0 4 d .
C3 C 0.2585(3) 0.4200(3) 0.79163(13) 0.0189(6) Uani 1.0 4 d .
C4 C 0.1442(3) 0.4253(3) 0.80560(15) 0.0213(7) Uani 1.0 4 d .
C5 C 0.1090(3) 0.3739(3) 0.85572(14) 0.0182(6) Uani 1.0 4 d .
C6 C 0.2499(3) 0.4783(4) 0.68478(15) 0.0290(8) Uani 1.0 4 d .
C7 C 0.3417(4) 0.4787(6) 0.64061(17) 0.0489(13) Uani 1.0 4 d .
C8 C 0.1815(4) 0.5955(4) 0.6812(3) 0.0469(11) Uani 1.0 4 d .
C9 C 0.1765(4) 0.3666(4) 0.67666(16) 0.0366(9) Uani 1.0 4 d .
C10 C -0.0428(3) 0.1834(3) 1.06837(13) 0.0176(6) Uani 1.0 4 d .
C11 C -0.0859(3) 0.1277(3) 1.11603(14) 0.0193(6) Uani 1.0 4 d .
C12 C -0.0127(3) 0.0678(3) 1.15312(13) 0.0180(6) Uani 1.0 4 d .
C13 C 0.1011(3) 0.0679(3) 1.14037(14) 0.0183(6) Uani 1.0 4 d .
C14 C 0.1364(3) 0.1241(3) 1.09059(14) 0.0189(6) Uani 1.0 4 d .
C15 C 0.0008(3) -0.0216(4) 1.25560(14) 0.0241(7) Uani 1.0 4 d .
C16 C 0.0736(3) -0.1346(4) 1.2476(2) 0.0367(9) Uani 1.0 4 d .
C17 C 0.0685(4) 0.0877(4) 1.27378(16) 0.0320(8) Uani 1.0 4 d .
C18 C -0.0910(4) -0.0486(5) 1.29940(16) 0.0382(10) Uani 1.0 4 d .
C19 C 0.3476(3) 0.3731(3) 1.02142(12) 0.0170(6) Uani 1.0 4 d .
C20 C 0.4874(3) 0.5103(3) 1.01228(14) 0.0173(6) Uani 1.0 4 d .
C21 C -0.1032(3) 0.1245(3) 0.92249(13) 0.0173(6) Uani 1.0 4 d .
C22 C -0.2438(3) -0.0103(3) 0.93303(13) 0.0159(6) Uani 1.0 4 d .
C23 C 0.1401(4) -0.3267(4) 0.90971(19) 0.0335(9) Uani 1.0 4 d .
C24 C 0.2412(3) -0.3852(3) 0.9301(2) 0.0338(8) Uani 1.0 4 d .
C25 C 0.1072(3) -0.1762(4) 1.03458(19) 0.0345(9) Uani 1.0 4 d .
C26 C 0.0053(3) -0.1179(3) 1.0147(2) 0.0353(9) Uani 1.0 4 d .
H1 H 0.3366 0.2717 0.9031 0.0207 Uiso 1.0 4 calc R
H2 H 0.4085 0.3584 0.8218 0.0218 Uiso 1.0 4 calc R
H4 H 0.0923 0.4636 0.7809 0.0255 Uiso 1.0 4 calc R
H5 H 0.0318 0.3789 0.8650 0.0219 Uiso 1.0 4 calc R
H7A H 0.3831 0.5550 0.6427 0.0587 Uiso 1.0 4 calc R
H7B H 0.3085 0.4701 0.6028 0.0587 Uiso 1.0 4 calc R
H7C H 0.3929 0.4112 0.6477 0.0587 Uiso 1.0 4 calc R
H8A H 0.2314 0.6651 0.6860 0.0563 Uiso 1.0 4 calc R
H8B H 0.1248 0.5960 0.7113 0.0563 Uiso 1.0 4 calc R
H8C H 0.1446 0.6002 0.6441 0.0563 Uiso 1.0 4 calc R
H9A H 0.1110 0.3721 0.7016 0.0439 Uiso 1.0 4 calc R
H9B H 0.2196 0.2940 0.6861 0.0439 Uiso 1.0 4 calc R
H9C H 0.1518 0.3622 0.6370 0.0439 Uiso 1.0 4 calc R
H10 H -0.0928 0.2260 1.0443 0.0211 Uiso 1.0 4 calc R
H11 H -0.1641 0.1298 1.1236 0.0231 Uiso 1.0 4 calc R
H13 H 0.1536 0.0305 1.1651 0.0220 Uiso 1.0 4 calc R
H14 H 0.2140 0.1227 1.0819 0.0227 Uiso 1.0 4 calc R
H16A H 0.1288 -0.1198 1.2176 0.0440 Uiso 1.0 4 calc R
H16B H 0.0260 -0.2031 1.2369 0.0440 Uiso 1.0 4 calc R
H16C H 0.1123 -0.1532 1.2832 0.0440 Uiso 1.0 4 calc R
H17A H 0.1083 0.1208 1.2409 0.0385 Uiso 1.0 4 calc R
H17B H 0.1228 0.0637 1.3029 0.0385 Uiso 1.0 4 calc R
H17C H 0.0181 0.1493 1.2893 0.0385 Uiso 1.0 4 calc R
H18A H -0.1352 -0.1182 1.2868 0.0458 Uiso 1.0 4 calc R
H18B H -0.1400 0.0220 1.3032 0.0458 Uiso 1.0 4 calc R
H18C H -0.0565 -0.0668 1.3362 0.0458 Uiso 1.0 4 calc R
H24A H 0.2231 -0.4670 0.9431 0.0406 Uiso 1.0 4 calc R
H24B H 0.2725 -0.3385 0.9617 0.0406 Uiso 1.0 4 calc R
H24C H 0.2961 -0.3896 0.8993 0.0406 Uiso 1.0 4 calc R
H26A H -0.0274 -0.1656 0.9838 0.0424 Uiso 1.0 4 calc R
H26B H 0.0231 -0.0366 1.0009 0.0424 Uiso 1.0 4 calc R
H26C H -0.0484 -0.1122 1.0461 0.0424 Uiso 1.0 4 calc R

loop_
_atom_site_aniso_label
_atom_site_aniso_U_11
_atom_site_aniso_U_22
_atom_site_aniso_U_33
_atom_site_aniso_U_12
_atom_site_aniso_U_13
_atom_site_aniso_U_23
Co1 0.0094(2) 0.0120(2) 0.0168(3) -0.00002(10) 0.00092(15) 0.00012(10)
O1 0.0196(12) 0.0702(19) 0.0290(15) -0.0173(12) -0.0036(12) 0.0160(14)
O2 0.0139(12) 0.079(3) 0.0367(17) -0.0170(13) -0.0085(12) 0.0264(15)
N1 0.0147(11) 0.0155(11) 0.0199(13) -0.0004(9) 0.0002(10) 0.0007(9)
N2 0.0178(14) 0.0339(15) 0.0197(14) -0.0047(11) -0.0009(11) 0.0050(12)
N3 0.0127(11) 0.0169(11) 0.0182(12) -0.0001(9) 0.0014(9) -0.0001(9)
N4 0.0109(12) 0.0340(14) 0.0189(13) -0.0063(11) -0.0011(10) 0.0059(11)
N5 0.0155(12) 0.0194(12) 0.0206(14) -0.0032(9) -0.0016(10) 0.0020(10)
N6 0.0265(14) 0.0363(16) 0.0294(16) -0.0181(13) -0.0110(12) 0.0097(12)
N7 0.0160(11) 0.0167(11) 0.0261(14) -0.0012(9) 0.0005(10) -0.0008(10)
N8 0.0147(12) 0.0191(12) 0.0223(14) -0.0014(9) -0.0001(10) -0.0009(10)
N9 0.0239(14) 0.0357(16) 0.0245(15) -0.0179(12) -0.0092(11) 0.0092(12)
N10 0.0179(12) 0.0184(12) 0.0213(13) -0.0029(9) 0.0010(10) -0.0008(9)
N11 0.0346(19) 0.0515(19) 0.058(3) -0.0002(18) -0.0199(19) -0.006(2)
N12 0.0318(18) 0.0492(19) 0.064(3) -0.0004(18) -0.0147(19) -0.011(2)
C1 0.0147(13) 0.0183(13) 0.0187(15) 0.0021(10) -0.0006(11) 0.0003(11)
C2 0.0125(12) 0.0194(14) 0.0225(15) 0.0003(10) 0.0026(11) -0.0012(11)
C3 0.0170(14) 0.0207(14) 0.0191(15) -0.0019(11) 0.0005(11) -0.0021(11)
C4 0.0149(14) 0.0246(16) 0.0243(17) -0.0020(12) -0.0067(13) 0.0029(13)
C5 0.0132(12) 0.0199(15) 0.0216(16) 0.0012(10) 0.0007(11) -0.0018(13)
C6 0.0259(17) 0.043(2) 0.0182(16) -0.0074(15) -0.0045(14) 0.0078(14)
C7 0.035(3) 0.093(4) 0.0187(18) -0.025(3) 0.0058(17) 0.004(2)
C8 0.042(3) 0.045(3) 0.054(3) -0.0038(19) -0.015(2) 0.026(2)
C9 0.0355(19) 0.052(3) 0.0223(18) -0.0149(18) -0.0022(15) -0.0001(15)
C10 0.0143(13) 0.0176(13) 0.0209(15) 0.0023(10) 0.0002(11) -0.0004(11)
C11 0.0130(12) 0.0236(15) 0.0212(15) 0.0015(11) -0.0001(11) 0.0006(11)
C12 0.0164(14) 0.0207(14) 0.0168(15) -0.0040(11) 0.0004(11) 0.0016(11)
C13 0.0156(14) 0.0197(14) 0.0196(15) 0.0008(12) 0.0003(12) 0.0044(11)
C14 0.0115(12) 0.0225(15) 0.0229(16) -0.0007(10) 0.0000(11) 0.0011(13)
C15 0.0196(14) 0.037(2) 0.0158(16) -0.0019(13) -0.0037(12) 0.0064(13)
C16 0.0277(17) 0.0299(18) 0.053(3) 0.0010(14) -0.0009(17) 0.0104(17)
C17 0.0323(19) 0.0362(19) 0.0277(18) -0.0063(15) -0.0047(14) -0.0046(14)
C18 0.029(2) 0.060(3) 0.026(2) -0.0071(19) -0.0040(16) 0.0165(18)
C19 0.0190(13) 0.0184(13) 0.0137(13) -0.0013(11) 0.0026(11) 0.0037(11)
C20 0.0135(12) 0.0207(13) 0.0178(15) -0.0016(11) -0.0034(11) -0.0041(11)
C21 0.0154(13) 0.0157(13) 0.0207(15) 0.0015(11) 0.0006(11) 0.0028(11)
C22 0.0144(12) 0.0177(13) 0.0157(14) -0.0009(11) -0.0004(10) -0.0006(11)
C23 0.0257(17) 0.0300(18) 0.045(3) -0.0049(14) -0.0062(16) -0.0087(17)
C24 0.0271(17) 0.0226(16) 0.052(3) -0.0020(13) -0.0043(16) -0.0056(16)
C25 0.0274(18) 0.0316(19) 0.045(3) -0.0058(15) -0.0095(17) -0.0067(17)
C26 0.0231(16) 0.0239(16) 0.059(3) -0.0032(13) -0.0024(17) -0.0077(17)

loop_
_atom_type_symbol
_atom_type_description
_atom_type_scat_dispersion_real
_atom_type_scat_dispersion_imag
_atom_type_scat_source
C C 0.0033 0.0016
;
International Tables for Crystallography
(1992, Vol. C, Tables 4.2.6.8 and 6.1.1.4)
;
Co Co 0.3494 0.9721
;
International Tables for Crystallography
(1992, Vol. C, Tables 4.2.6.8 and 6.1.1.4)
;
N N 0.0061 0.0033
;
International Tables for Crystallography
(1992, Vol. C, Tables 4.2.6.8 and 6.1.1.4)
;
H H 0.0000 0.0000
;
International Tables for Crystallography
(1992, Vol. C, Table 6.1.1.4)
;
O O 0.0106 0.0060
;
International Tables for Crystallography
(1992, Vol. C, Tables 4.2.6.8 and 6.1.1.4)
;

loop_
_geom_angle_atom_site_label_1
_geom_angle_atom_site_label_2
_geom_angle_atom_site_label_3
_geom_angle
_geom_angle_publ_flag
_geom_angle_site_symmetry_1
_geom_angle_site_symmetry_3
N1 Co1 N3 179.38(10) yes . .
N1 Co1 N5 89.03(10) yes . .
N1 Co1 N7 91.19(10) yes . 3_465
N1 Co1 N8 90.92(11) yes . .
N1 Co1 N10 89.02(10) yes . 3_555
N3 Co1 N5 90.38(11) yes . .
N3 Co1 N7 89.02(10) yes . 3_465
N3 Co1 N8 89.67(10) yes . .
N3 Co1 N10 90.77(10) yes . 3_555
N5 Co1 N7 89.75(10) yes . 3_465
N5 Co1 N8 179.71(10) yes . .
N5 Co1 N10 90.41(10) yes . 3_555
N7 Co1 N8 89.96(10) yes 3_465 .
N7 Co1 N10 179.74(10) yes 3_465 3_555
N8 Co1 N10 89.88(10) yes . 3_555
Co1 N1 C1 120.2(2) yes . .
Co1 N1 C5 122.8(2) yes . .
C1 N1 C5 116.9(3) yes . .
O1 N2 C3 116.2(3) yes . .
O1 N2 C6 118.3(3) yes . .
C3 N2 C6 125.3(3) yes . .
Co1 N3 C10 120.1(2) yes . .
Co1 N3 C14 122.9(2) yes . .
C10 N3 C14 116.7(3) yes . .
O2 N4 C12 115.6(3) yes . .
O2 N4 C15 118.3(3) yes . .
C12 N4 C15 125.9(3) yes . .
Co1 N5 C19 166.3(3) yes . .
C19 N6 C20 121.8(3) yes . .
Co1 N7 C20 164.0(3) yes 3_565 .
Co1 N8 C21 167.1(3) yes . .
C21 N9 C22 119.2(3) yes . .
Co1 N10 C22 162.7(3) yes 3_455 .
N1 C1 C2 123.7(3) yes . .
C1 C2 C3 118.9(3) yes . .
N2 C3 C2 117.8(3) yes . .
N2 C3 C4 124.1(3) yes . .
C2 C3 C4 118.0(3) yes . .
C3 C4 C5 118.7(3) yes . .
N1 C5 C4 123.8(3) yes . .
N2 C6 C7 107.5(3) yes . .
N2 C6 C8 108.5(4) yes . .
N2 C6 C9 109.3(3) yes . .
C7 C6 C8 110.3(4) yes . .
C7 C6 C9 109.4(4) yes . .
C8 C6 C9 111.8(4) yes . .
N3 C10 C11 123.5(3) yes . .
C10 C11 C12 119.0(3) yes . .
N4 C12 C11 118.3(3) yes . .
N4 C12 C13 123.3(3) yes . .
C11 C12 C13 118.3(3) yes . .
C12 C13 C14 118.5(3) yes . .
N3 C14 C13 123.9(3) yes . .
N4 C15 C16 109.0(3) yes . .
N4 C15 C17 109.5(3) yes . .
N4 C15 C18 106.1(3) yes . .
C16 C15 C17 112.5(3) yes . .
C16 C15 C18 109.2(4) yes . .
C17 C15 C18 110.2(3) yes . .
N5 C19 N6 172.4(4) yes . .
N6 C20 N7 175.2(4) yes . .
N8 C21 N9 172.4(4) yes . .
N9 C22 N10 173.4(4) yes . .
N11 C23 C24 176.9(5) yes . .
N12 C25 C26 178.3(5) yes . .
N1 C1 H1 118.171 no . .
C2 C1 H1 118.159 no . .
C1 C2 H2 120.556 no . .
C3 C2 H2 120.558 no . .
C3 C4 H4 120.643 no . .
C5 C4 H4 120.639 no . .
N1 C5 H5 118.094 no . .
C4 C5 H5 118.097 no . .
C6 C7 H7A 109.474 no . .
C6 C7 H7B 109.472 no . .
C6 C7 H7C 109.470 no . .
H7A C7 H7B 109.473 no . .
H7A C7 H7C 109.468 no . .
H7B C7 H7C 109.471 no . .
C6 C8 H8A 109.477 no . .
C6 C8 H8B 109.476 no . .
C6 C8 H8C 109.459 no . .
H8A C8 H8B 109.476 no . .
H8A C8 H8C 109.470 no . .
H8B C8 H8C 109.469 no . .
C6 C9 H9A 109.480 no . .
C6 C9 H9B 109.473 no . .
C6 C9 H9C 109.469 no . .
H9A C9 H9B 109.470 no . .
H9A C9 H9C 109.467 no . .
H9B C9 H9C 109.468 no . .
N3 C10 H10 118.234 no . .
C11 C10 H10 118.241 no . .
C10 C11 H11 120.506 no . .
C12 C11 H11 120.513 no . .
C12 C13 H13 120.754 no . .
C14 C13 H13 120.754 no . .
N3 C14 H14 118.044 no . .
C13 C14 H14 118.027 no . .
C15 C16 H16A 109.472 no . .
C15 C16 H16B 109.471 no . .
C15 C16 H16C 109.463 no . .
H16A C16 H16B 109.474 no . .
H16A C16 H16C 109.469 no . .
H16B C16 H16C 109.478 no . .
C15 C17 H17A 109.478 no . .
C15 C17 H17B 109.471 no . .
C15 C17 H17C 109.474 no . .
H17A C17 H17B 109.472 no . .
H17A C17 H17C 109.475 no . .
H17B C17 H17C 109.458 no . .
C15 C18 H18A 109.470 no . .
C15 C18 H18B 109.473 no . .
C15 C18 H18C 109.469 no . .
H18A C18 H18B 109.464 no . .
H18A C18 H18C 109.466 no . .
H18B C18 H18C 109.485 no . .
C23 C24 H24A 109.473 no . .
C23 C24 H24B 109.478 no . .
C23 C24 H24C 109.469 no . .
H24A C24 H24B 109.469 no . .
H24A C24 H24C 109.476 no . .
H24B C24 H24C 109.462 no . .
C25 C26 H26A 109.469 no . .
C25 C26 H26B 109.466 no . .
C25 C26 H26C 109.478 no . .
H26A C26 H26B 109.465 no . .
H26A C26 H26C 109.475 no . .
H26B C26 H26C 109.474 no . .

loop_
_geom_bond_atom_site_label_1
_geom_bond_atom_site_label_2
_geom_bond_distance
_geom_bond_publ_flag
_geom_bond_site_symmetry_2
Co1 N1 2.150(3) yes .
Co1 N3 2.163(3) yes .
Co1 N5 2.110(3) yes .
Co1 N7 2.107(3) yes 3_465
Co1 N8 2.105(3) yes .
Co1 N10 2.112(3) yes 3_555
O1 N2 1.278(4) yes .
O2 N4 1.281(4) yes .
N1 C1 1.352(4) yes .
N1 C5 1.338(4) yes .
N2 C3 1.411(5) yes .
N2 C6 1.517(5) yes .
N3 C10 1.354(4) yes .
N3 C14 1.345(4) yes .
N4 C12 1.423(5) yes .
N4 C15 1.512(5) yes .
N5 C19 1.152(4) yes .
N6 C19 1.303(5) yes .
N6 C20 1.290(5) yes .
N7 C20 1.167(4) yes .
N8 C21 1.152(4) yes .
N9 C21 1.304(4) yes .
N9 C22 1.315(4) yes .
N10 C22 1.154(4) yes .
N11 C23 1.146(6) yes .
N12 C25 1.144(6) yes .
C1 C2 1.376(5) yes .
C2 C3 1.391(5) yes .
C3 C4 1.405(5) yes .
C4 C5 1.376(5) yes .
C6 C7 1.511(6) yes .
C6 C8 1.535(6) yes .
C6 C9 1.527(6) yes .
C10 C11 1.381(5) yes .
C11 C12 1.402(5) yes .
C12 C13 1.393(5) yes .
C13 C14 1.393(5) yes .
C15 C16 1.534(6) yes .
C15 C17 1.517(5) yes .
C15 C18 1.535(6) yes .
C23 C24 1.451(6) yes .
C25 C26 1.454(6) yes .
C1 H1 0.950 no .
C2 H2 0.950 no .
C4 H4 0.950 no .
C5 H5 0.950 no .
C7 H7A 0.980 no .
C7 H7B 0.980 no .
C7 H7C 0.980 no .
C8 H8A 0.980 no .
C8 H8B 0.980 no .
C8 H8C 0.980 no .
C9 H9A 0.980 no .
C9 H9B 0.980 no .
C9 H9C 0.980 no .
C10 H10 0.950 no .
C11 H11 0.950 no .
C13 H13 0.950 no .
C14 H14 0.950 no .
C16 H16A 0.980 no .
C16 H16B 0.980 no .
C16 H16C 0.980 no .
C17 H17A 0.980 no .
C17 H17B 0.980 no .
C17 H17C 0.980 no .
C18 H18A 0.980 no .
C18 H18B 0.980 no .
C18 H18C 0.980 no .
C24 H24A 0.980 no .
C24 H24B 0.980 no .
C24 H24C 0.980 no .
C26 H26A 0.980 no .
C26 H26B 0.980 no .
C26 H26C 0.980 no .

loop_
_geom_contact_atom_site_label_1
_geom_contact_atom_site_label_2
_geom_contact_distance
_geom_contact_publ_flag
_geom_contact_site_symmetry_2
O1 C2 2.687(5) no .
O1 C4 3.549(5) no .
O1 C4 3.237(5) no 3_565
O1 C7 2.643(5) no .
O1 C8 3.249(6) no .
O1 C9 3.575(5) no .
O2 C11 2.678(5) no .
O2 C13 3.560(5) no .
O2 C13 3.152(5) no 3_455
O2 C16 3.313(5) no .
O2 C17 3.527(5) no .
O2 C18 2.591(5) no .
N1 C3 2.799(4) no .
N3 C12 2.810(4) no .
N5 C1 3.126(4) no .
N5 C14 3.276(4) no .
N5 C20 3.365(4) no .
N6 C9 3.563(5) no 2_555
N7 C5 3.310(5) no 3_565
N7 C10 3.270(4) no 3_565
N7 C19 3.363(4) no .
N8 C5 3.273(4) no .
N8 C10 3.144(4) no .
N8 C22 3.350(4) no .
N10 C1 3.252(4) no 3_455
N10 C14 3.319(5) no 3_455
N10 C21 3.348(4) no .
C1 C4 2.716(5) no .
C1 C19 3.520(5) no .
C2 C5 2.720(4) no .
C2 C17 3.525(5) no 2_554
C3 C8 3.374(6) no .
C3 C9 2.939(5) no .
C4 C6 3.168(5) no .
C4 C8 3.511(6) no .
C4 C9 3.130(6) no .
C10 C13 2.732(5) no .
C10 C21 3.571(5) no .
C11 C14 2.722(5) no .
C12 C16 3.321(6) no .
C12 C17 3.011(5) no .
C13 C15 3.128(5) no .
C13 C16 3.393(6) no .
C13 C17 3.174(5) no .
N1 C24 3.496(5) no 1_565
N3 C26 3.507(5) no .
N6 C25 3.402(5) no 3_555
N6 C26 3.530(5) no 3_555
N9 C23 3.456(5) no 3_455
N10 C26 3.566(5) no 3_455
N11 C1 3.294(5) no 3_455
N11 C2 3.276(5) no 3_455
N11 C25 3.506(7) no .
N11 C26 3.381(7) no .
N12 C10 3.264(5) no 3_555
N12 C11 3.282(6) no 3_555
N12 C23 3.537(7) no .
N12 C24 3.403(7) no .
C1 N11 3.294(5) no 3_555
C2 N11 3.276(5) no 3_555
C5 C23 3.568(5) no 1_565
C5 C24 3.559(5) no 1_565
C10 N12 3.264(5) no 3_455
C11 N12 3.282(6) no 3_455
C14 C25 3.593(5) no .
C14 C26 3.580(5) no .
C19 C26 3.398(5) no 3_555
C21 C24 3.436(5) no 3_455
C23 N9 3.456(5) no 3_555
C23 N12 3.537(7) no .
C23 C5 3.568(5) no 1_545
C23 C25 3.402(7) no .
C24 N1 3.496(5) no 1_545
C24 N12 3.403(7) no .
C24 C5 3.559(5) no 1_545
C24 C21 3.436(5) no 3_555
C25 N6 3.402(5) no 3_455
C25 N11 3.506(7) no .
C25 C14 3.593(5) no .
C25 C23 3.402(7) no .
C26 N3 3.507(5) no .
C26 N6 3.530(5) no 3_455
C26 N10 3.566(5) no 3_555
C26 N11 3.381(7) no .
C26 C14 3.580(5) no .
C26 C19 3.398(5) no 3_455
Co1 H1 3.0592 no .
Co1 H5 3.1055 no .
Co1 H10 3.0739 no .
Co1 H14 3.1284 no .
O1 H2 2.4247 no .
O1 H4 2.3750 no 3_565
O1 H5 3.3926 no 3_565
O1 H7A 2.5233 no .
O1 H7C 2.5803 no .
O1 H8A 3.0727 no .
O1 H8B 2.9706 no 3_565
O1 H9A 2.9704 no 3_565
O1 H9B 3.5633 no .
O1 H16B 3.2963 no 2_564
O2 H9B 3.0929 no 4_555
O2 H11 2.4018 no .
O2 H13 2.3142 no 3_455
O2 H14 3.2669 no 3_455
O2 H16A 2.9843 no 3_455
O2 H16B 3.1631 no .
O2 H17A 3.1237 no 3_455
O2 H18A 2.4028 no .
O2 H18B 2.5788 no .
O2 H18C 3.5639 no .
N1 H2 3.2523 no .
N1 H4 3.2417 no .
N1 H18A 3.3551 no 4_554
N1 H18C 3.3900 no 4_554
N2 H2 2.5678 no .
N2 H4 2.7038 no .
N2 H7A 2.6874 no .
N2 H7B 3.2944 no .
N2 H7C 2.5595 no .
N2 H8A 2.6631 no .
N2 H8B 2.6577 no .
N2 H8C 3.3264 no .
N2 H9A 2.7517 no .
N2 H9B 2.5951 no .
N2 H9C 3.3247 no .
N3 H7C 3.4066 no 2_555
N3 H11 3.2569 no .
N3 H13 3.2631 no .
N4 H11 2.5966 no .
N4 H13 2.6872 no .
N4 H13 3.5543 no 3_455
N4 H16A 2.6696 no .
N4 H16B 2.6650 no .
N4 H16C 3.3283 no .
N4 H17A 2.5538 no .
N4 H17B 3.3077 no .
N4 H17C 2.7841 no .
N4 H18A 2.6146 no .
N4 H18B 2.6117 no .
N4 H18C 3.2947 no .
N5 H1 2.7093 no .
N5 H7B 2.8872 no 2_555
N5 H9C 3.1709 no 2_555
N5 H14 2.8309 no .
N6 H7A 3.2308 no 4_665
N6 H7B 3.3462 no 2_555
N6 H7B 3.5572 no 4_665
N6 H8C 3.2903 no 2_555
N6 H9C 2.6246 no 2_555
N7 H5 2.9721 no 3_565
N7 H7B 3.2927 no 4_665
N7 H10 2.8732 no 3_565
N8 H5 2.8420 no .
N8 H10 2.7431 no .
N8 H18C 2.8167 no 4_554
N9 H16C 3.0968 no 4_554
N9 H17B 2.9060 no 4_554
N9 H18B 3.1233 no 2_454
N9 H18C 3.3592 no 4_554
N10 H1 2.8689 no 3_455
N10 H14 3.0111 no 3_455
N10 H18C 3.3284 no 2_454
N11 H24A 3.0597 no .
N11 H24B 3.0530 no .
N11 H24C 3.0840 no .
N12 H26A 3.0667 no .
N12 H26B 3.0582 no .
N12 H26C 3.0760 no .
C1 H5 3.1499 no .
C1 H17B 3.4441 no 2_554
C1 H18A 3.5371 no 4_554
C2 H4 3.2629 no .
C2 H17A 3.4706 no 2_554
C2 H17B 3.4128 no 2_554
C2 H17C 3.1197 no 2_554
C3 H1 3.2329 no .
C3 H5 3.2448 no .
C3 H8B 3.1504 no .
C3 H9A 2.8073 no .
C3 H9B 2.8866 no .
C4 H2 3.2644 no .
C4 H8B 2.9251 no .
C4 H9A 2.5507 no .
C4 H9B 3.2922 no .
C4 H16B 3.5781 no 4_554
C4 H18A 3.4281 no 4_554
C5 H1 3.1482 no .
C5 H18A 3.2771 no 4_554
C5 H18C 3.4856 no 4_554
C6 H4 2.9496 no .
C7 H8A 2.6698 no .
C7 H8B 3.3415 no .
C7 H8C 2.7119 no .
C7 H9A 3.3231 no .
C7 H9B 2.7294 no .
C7 H9C 2.6101 no .
C8 H4 2.9630 no .
C8 H7A 2.6114 no .
C8 H7B 2.7643 no .
C8 H7C 3.3403 no .
C8 H7C 3.5365 no 3_465
C8 H9A 2.6549 no .
C8 H9B 3.3685 no .
C8 H9C 2.8062 no .
C8 H11 3.3352 no 4_564
C9 H4 2.8627 no .
C9 H7A 3.3272 no .
C9 H7B 2.6128 no .
C9 H7C 2.7178 no .
C9 H8A 3.3734 no .
C9 H8B 2.7362 no .
C9 H8C 2.7222 no .
C9 H16B 3.3370 no 4_554
C10 H8C 3.2247 no 4_565
C10 H14 3.1554 no .
C11 H8A 3.3153 no 4_565
C11 H8C 3.1617 no 4_565
C11 H13 3.2671 no .
C12 H10 3.2489 no .
C12 H14 3.2434 no .
C12 H16A 3.0782 no .
C12 H17A 2.5899 no .
C12 H17C 3.3531 no .
C13 H9B 3.4650 no 2_555
C13 H11 3.2646 no .
C13 H11 3.5785 no 3_555
C13 H16A 2.7812 no .
C13 H17A 2.4406 no .
C14 H7C 3.4669 no 2_555
C14 H9B 3.3996 no 2_555
C14 H10 3.1548 no .
C14 H17A 3.5563 no .
C15 H13 2.8650 no .
C16 H8A 3.5283 no 2_545
C16 H9A 3.5970 no 4_555
C16 H13 2.8335 no .
C16 H17A 2.8609 no .
C16 H17B 2.6181 no .
C16 H17C 3.3577 no .
C16 H18A 2.6646 no .
C16 H18B 3.3501 no .
C16 H18C 2.7068 no .
C17 H2 3.2138 no 2_555
C17 H13 2.8268 no .
C17 H16A 2.7457 no .
C17 H16B 3.3714 no .
C17 H16C 2.7253 no .
C17 H18A 3.3475 no .
C17 H18A 3.5676 no 3_555
C17 H18B 2.6852 no .
C17 H18C 2.7042 no .
C18 H16A 3.3499 no .
C18 H16B 2.6543 no .
C18 H16C 2.7170 no .
C18 H17A 3.3290 no .
C18 H17B 2.8408 no .
C18 H17B 3.4230 no 3_455
C18 H17C 2.5599 no .
C19 H1 3.0080 no .
C19 H7B 2.8810 no 2_555
C19 H9C 2.7261 no 2_555
C19 H14 3.5005 no .
C20 H7A 3.5151 no 4_665
C20 H7B 3.2450 no 4_665
C20 H10 3.1615 no 3_565
C21 H5 3.5142 no .
C21 H10 3.0828 no .
C21 H16C 3.2973 no 4_554
C21 H17B 3.5115 no 4_554
C21 H18C 2.8601 no 4_554
C22 H1 3.1288 no 3_455
C22 H17B 3.4404 no 4_554
C22 H18B 3.3766 no 2_454
C22 H18C 3.3595 no 2_454
H1 H2 2.3071 no .
H1 H17B 3.3321 no 2_554
H1 H17C 3.4671 no 2_554
H2 H4 3.1014 no 3_565
H2 H5 3.4129 no 3_565
H2 H17A 3.2538 no 2_554
H2 H17B 3.3129 no 2_554
H2 H17C 2.5897 no 2_554
H4 H5 2.3079 no .
H4 H8A 3.5680 no .
H4 H8B 2.2330 no .
H4 H9A 2.1373 no .
H4 H9B 3.2893 no .
H4 H16B 3.3745 no 4_554
H5 H16C 3.5938 no 4_554
H5 H18C 3.5321 no 4_554
H7A H8A 2.4087 no .
H7A H8B 3.5115 no .
H7A H8C 2.8921 no .
H7A H8C 3.5640 no 3_565
H7A H9A 3.1593 no 3_565
H7A H9C 3.4932 no .
H7A H9C 3.3398 no 3_565
H7B H8A 3.0564 no .
H7B H8C 2.6180 no .
H7B H9A 3.4872 no .
H7B H9B 2.9632 no .
H7B H9C 2.3630 no .
H7C H8A 3.5249 no .
H7C H8B 3.1493 no 3_565
H7C H8C 3.0095 no 3_565
H7C H9B 2.6043 no .
H7C H9C 2.9409 no .
H8A H9A 3.5651 no .
H8A H11 2.8206 no 4_564
H8A H16A 3.0021 no 2_564
H8A H16B 3.4584 no 2_564
H8A H16C 3.5748 no 2_564
H8B H9A 2.4933 no .
H8B H9B 3.5773 no .
H8B H9C 3.1397 no .
H8C H9A 2.8919 no .
H8C H9C 2.6406 no .
H8C H10 3.1004 no 4_564
H8C H11 3.0350 no 4_564
H9A H16B 2.6202 no 4_554
H9A H18A 3.4639 no 4_554
H9B H13 3.3236 no 2_554
H9B H14 3.2027 no 2_554
H9B H16B 3.3233 no 4_554
H9B H17A 3.0921 no 2_554
H9B H18A 3.2276 no 4_554
H9C H14 3.3587 no 2_554
H10 H11 2.3126 no .
H11 H13 2.9738 no 3_455
H11 H14 3.3004 no 3_455
H11 H16A 3.3226 no 3_455
H13 H14 2.3248 no .
H13 H16A 2.0939 no .
H13 H16B 3.4432 no .
H13 H16C 3.4808 no .
H13 H17A 2.1169 no .
H13 H17B 3.2875 no .
H13 H17C 3.5935 no .
H16A H17A 2.7289 no .
H16A H17B 2.8560 no .
H16A H18A 3.5487 no .
H16A H18B 3.5856 no 3_555
H16B H17B 3.5307 no .
H16B H18A 2.4434 no .
H16B H18B 3.5462 no .
H16B H18C 2.9523 no .
H16C H17A 3.1916 no .
H16C H17B 2.4468 no .
H16C H17C 3.5338 no .
H16C H18A 2.9827 no .
H16C H18B 3.3280 no 3_555
H16C H18C 2.5561 no .
H17A H18A 3.2480 no 3_555
H17A H18B 3.4852 no .
H17B H18A 2.9770 no 3_555
H17B H18B 3.1719 no .
H17B H18B 2.9875 no 3_555
H17B H18C 2.6990 no .
H17C H18A 3.4818 no .
H17C H18B 2.3790 no .
H17C H18C 2.7807 no .
Co1 H24A 3.4403 no 1_565
Co1 H26B 3.4359 no .
N1 H24A 2.7281 no 1_565
N1 H24C 3.5453 no 1_565
N3 H26B 2.7595 no .
N3 H26C 3.5244 no .
N5 H24A 2.8890 no 1_565
N5 H26A 3.0485 no 3_555
N5 H26C 3.2881 no 3_555
N6 H26A 3.1762 no 3_555
N6 H26C 3.4575 no 3_555
N7 H24A 2.8222 no 3_555
N7 H24B 3.3305 no 1_565
N7 H24C 3.5955 no 1_565
N8 H24B 3.0581 no 3_455
N8 H24C 3.2714 no 3_455
N8 H26B 2.9021 no .
N9 H24B 3.2881 no 3_455
N9 H24C 3.5144 no 3_455
N10 H26A 3.3806 no .
N10 H26B 2.7763 no 3_455
N11 H1 2.6593 no 3_455
N11 H2 2.6522 no 3_455
N11 H17C 3.0436 no 4_554
N11 H26A 2.6319 no .
N12 H7A 3.4284 no 2_545
N12 H8A 3.5898 no 2_545
N12 H8C 3.5906 no 2_545
N12 H10 2.6121 no 3_555
N12 H11 2.6768 no 3_555
N12 H24B 2.6365 no .
C1 H24A 2.9823 no 1_565
C1 H24C 3.3389 no 1_565
C2 H24A 3.5167 no 1_565
C2 H24C 3.2238 no 1_565
C3 H24C 3.3278 no 1_565
C4 H24A 3.5778 no 1_565
C4 H24C 3.5153 no 1_565
C5 H24A 3.0322 no 1_565
C5 H24C 3.5913 no 1_565
C10 H26B 3.0115 no .
C10 H26C 3.3134 no .
C11 H26B 3.5150 no .
C11 H26C 3.1566 no .
C12 H26C 3.2417 no .
C13 H26C 3.4779 no .
C14 H26B 3.0753 no .
C14 H26C 3.5789 no .
C19 H24A 2.9562 no 1_565
C19 H26A 2.8790 no 3_555
C19 H26C 3.1959 no 3_555
C20 H24A 3.5600 no 1_565
C20 H24A 3.2881 no 3_555
C20 H24B 3.2868 no 1_565
C21 H24B 2.9435 no 3_455
C21 H24C 3.2161 no 3_455
C21 H26B 2.9773 no .
C22 H26A 3.3262 no .
C22 H26B 3.5774 no .
C22 H26B 3.2520 no 3_455
C23 H2 3.4728 no 3_455
C23 H26A 3.1977 no .
C25 H11 3.4816 no 3_555
C25 H24B 3.1730 no .
H1 N11 2.6593 no 3_555
H1 H24A 3.3290 no 1_565
H1 H26A 2.7632 no 3_555
H2 N11 2.6522 no 3_555
H2 C23 3.4728 no 3_555
H2 H24C 3.5928 no 1_565
H5 H24A 3.3930 no 1_565
H5 H24C 2.9296 no 3_455
H7A N12 3.4284 no 2_564
H8A N12 3.5898 no 2_564
H8C N12 3.5906 no 2_564
H10 N12 2.6121 no 3_455
H10 H24B 2.8140 no 3_455
H10 H26B 3.3772 no .
H11 N12 2.6768 no 3_455
H11 C25 3.4816 no 3_455
H11 H26C 3.5241 no .
H14 H26B 3.4556 no .
H14 H26C 2.9625 no 3_555
H17C N11 3.0436 no 4_555
H24A Co1 3.4403 no 1_545
H24A N1 2.7281 no 1_545
H24A N5 2.8890 no 1_545
H24A N7 2.8222 no 3_455
H24A C1 2.9823 no 1_545
H24A C2 3.5167 no 1_545
H24A C4 3.5778 no 1_545
H24A C5 3.0322 no 1_545
H24A C19 2.9562 no 1_545
H24A C20 3.5600 no 1_545
H24A C20 3.2881 no 3_455
H24A H1 3.3290 no 1_545
H24A H5 3.3930 no 1_545
H24B N7 3.3305 no 1_545
H24B N8 3.0581 no 3_555
H24B N9 3.2881 no 3_555
H24B N12 2.6365 no .
H24B C20 3.2868 no 1_545
H24B C21 2.9435 no 3_555
H24B C25 3.1730 no .
H24B H10 2.8140 no 3_555
H24C N1 3.5453 no 1_545
H24C N7 3.5955 no 1_545
H24C N8 3.2714 no 3_555
H24C N9 3.5144 no 3_555
H24C C1 3.3389 no 1_545
H24C C2 3.2238 no 1_545
H24C C3 3.3278 no 1_545
H24C C4 3.5153 no 1_545
H24C C5 3.5913 no 1_545
H24C C21 3.2161 no 3_555
H24C H2 3.5928 no 1_545
H24C H5 2.9296 no 3_555
H26A N5 3.0485 no 3_455
H26A N6 3.1762 no 3_455
H26A N10 3.3806 no .
H26A N11 2.6319 no .
H26A C19 2.8790 no 3_455
H26A C22 3.3262 no .
H26A C23 3.1977 no .
H26A H1 2.7632 no 3_455
H26B Co1 3.4359 no .
H26B N3 2.7595 no .
H26B N8 2.9021 no .
H26B N10 2.7763 no 3_555
H26B C10 3.0115 no .
H26B C11 3.5150 no .
H26B C14 3.0753 no .
H26B C21 2.9773 no .
H26B C22 3.5774 no .
H26B C22 3.2520 no 3_555
H26B H10 3.3772 no .
H26B H14 3.4556 no .
H26C N3 3.5244 no .
H26C N5 3.2881 no 3_455
H26C N6 3.4575 no 3_455
H26C C10 3.3134 no .
H26C C11 3.1566 no .
H26C C12 3.2417 no .
H26C C13 3.4779 no .
H26C C14 3.5789 no .
H26C C19 3.1959 no 3_455
H26C H11 3.5241 no .
H26C H14 2.9625 no 3_455

loop_
_geom_torsion_atom_site_label_1
_geom_torsion_atom_site_label_2
_geom_torsion_atom_site_label_3
_geom_torsion_atom_site_label_4
_geom_torsion
_geom_torsion_publ_flag
_geom_torsion_site_symmetry_1
N5 Co1 N1 C1 38.59(17) no .
N5 Co1 N1 C5 -136.30(18) no .
N7 Co1 N1 C1 128.32(17) no 3_465
N7 Co1 N1 C5 -46.57(18) no 3_465
N8 Co1 N1 C1 -141.70(17) no .
N8 Co1 N1 C5 43.41(18) no .
N10 Co1 N1 C1 -51.84(17) no 3_555
N10 Co1 N1 C5 133.27(18) no 3_555
N5 Co1 N3 C10 142.46(17) no .
N5 Co1 N3 C14 -43.49(18) no .
N7 Co1 N3 C10 52.72(17) no 3_465
N7 Co1 N3 C14 -133.23(18) no 3_465
N8 Co1 N3 C10 -37.25(17) no .
N8 Co1 N3 C14 136.80(18) no .
N10 Co1 N3 C10 -127.13(17) no 3_555
N10 Co1 N3 C14 46.93(18) no 3_555
Co1 N1 C1 C2 -174.53(17) no .
Co1 N1 C5 C4 175.59(18) no .
C1 N1 C5 C4 0.5(4) no .
C5 N1 C1 C2 0.7(4) no .
O1 N2 C3 C2 -28.2(4) no .
O1 N2 C3 C4 149.5(3) no .
O1 N2 C6 C7 22.7(4) no .
O1 N2 C6 C8 -96.5(4) no .
O1 N2 C6 C9 141.4(3) no .
C3 N2 C6 C7 -150.8(3) no .
C3 N2 C6 C8 90.0(4) no .
C3 N2 C6 C9 -32.1(4) no .
C6 N2 C3 C2 145.5(3) no .
C6 N2 C3 C4 -36.9(5) no .
Co1 N3 C10 C11 171.35(17) no .
Co1 N3 C14 C13 -172.82(18) no .
C10 N3 C14 C13 1.4(5) no .
C14 N3 C10 C11 -3.1(4) no .
O2 N4 C12 C11 20.7(4) no .
O2 N4 C12 C13 -156.5(3) no .
O2 N4 C15 C16 103.0(4) no .
O2 N4 C15 C17 -133.5(3) no .
O2 N4 C15 C18 -14.5(4) no .
C12 N4 C15 C16 -81.4(4) no .
C12 N4 C15 C17 42.1(4) no .
C12 N4 C15 C18 161.1(3) no .
C15 N4 C12 C11 -154.9(3) no .
C15 N4 C12 C13 27.9(5) no .
N1 C1 C2 C3 -1.5(5) no .
C1 C2 C3 N2 178.9(3) no .
C1 C2 C3 C4 1.1(4) no .
N2 C3 C4 C5 -177.7(3) no .
C2 C3 C4 C5 -0.0(5) no .
C3 C4 C5 N1 -0.8(5) no .
N3 C10 C11 C12 2.2(5) no .
C10 C11 C12 N4 -176.9(3) no .
C10 C11 C12 C13 0.5(5) no .
N4 C12 C13 C14 175.3(3) no .
C11 C12 C13 C14 -1.9(5) no .
C12 C13 C14 N3 1.0(5) no .
